data_2310550
loop_
_publ_author_name
'Cromer, D.T.'
'Larson, A.C.'
'Roof, R.B.jr.'

_publ_section_title
;
 The crystal structure of U Mo C2
;
_journal_name_full 'Acta Crystallographica (1,1948-23,1967)'
_journal_page_first 272
_journal_page_last 276
_journal_volume 17
_journal_year 1964
_chemical_formula_sum 'C2 Mo U'
_chemical_name_systematic 'U Mo C2'
_space_group_IT_number 62
_symmetry_space_group_name_Hall '-P 2ac 2n'
_symmetry_space_group_name_H-M 'P n m a'
_cell_angle_alpha 90
_cell_angle_beta 90
_cell_angle_gamma 90
_cell_formula_units_Z 4
_cell_length_a 5.625
_cell_length_b 3.249
_cell_length_c 10.98
_cell_volume 200.666
_citation_journal_id_ASTM ACCRA9
_cod_data_source_file Cromer_ACCRA9_1964_136.cif
_cod_data_source_block C2Mo1U1
_cod_original_cell_volume 200.6664
_cod_original_formula_sum 'C2 Mo1 U1'
_cod_database_code 2310550

loop_
_symmetry_equiv_pos_as_xyz
x,y,z
-x+1/2,-y,z+1/2
x+1/2,-y+1/2,-z+1/2
-x,y+1/2,-z
-x,-y,-z
x-1/2,y,-z-1/2
-x-1/2,y-1/2,z-1/2
x,-y-1/2,z

loop_
_atom_site_label
_atom_site_type_symbol
_atom_site_fract_x
_atom_site_fract_y
_atom_site_fract_z
_atom_site_occupancy
_atom_site_U_iso_or_equiv
C1 C 0.153 0.25 0.752 1 0.0
C2 C 0.751 0.25 0.005 1 0.0
U1 U 0.0819 0.25 0.1521 1 0.0
Mo1 Mo 0.4191 0.25 0.8986 1 0.0
